data_4321432
loop_
_publ_author_name
'N\'uria Duran'
'William Clegg'
'Lourdes Cucurull-S\'anchez'
'Robert A. Coxall'
'Hermas R. Jim\'enez'
'Jos\'e-Mar\'ia Moratal'
'Francesc Lloret'
'Pilar Gonz\'alez-Duarte'

_publ_section_title
;
 Unprecedented Stabilization of Cobalt(II) in a Tetrahedral S2O2
 Environment: The Use of a Redox-Noninnocent Ligand
;
_journal_name_full 'Inorganic Chemistry'
_journal_page_first 4821
_journal_page_last 4832
_journal_paper_doi 10.1021/ic000223q
_journal_volume 39
_journal_year 2000
_chemical_formula_sum 'C74 H110 Co2 N4 Na2 O16 S6'
_chemical_formula_weight 1667.86
_chemical_name_systematic
;
 ?
;
_space_group_IT_number 14
_symmetry_cell_setting monoclinic
_symmetry_space_group_name_Hall '-P 2yn'
_symmetry_space_group_name_H-M 'P 1 21/n 1'
_atom_sites_solution_hydrogens geom
_atom_sites_solution_primary direct
_atom_sites_solution_secondary difmap
_audit_creation_method SHELXL
_cell_angle_alpha 90.00
_cell_angle_beta 92.659(2)
_cell_angle_gamma 90.00
_cell_formula_units_Z 2
_cell_length_a 12.1680(2)
_cell_length_b 17.9288(2)
_cell_length_c 19.1155(2)
_cell_measurement_reflns_used 16520
_cell_measurement_temperature 160(2)
_cell_measurement_theta_max 28.46
_cell_measurement_theta_min 2.03
_cell_volume 4165.70(9)
_computing_cell_refinement 'local programs'
_computing_data_collection 'Siemens SMART'
_computing_data_reduction 'Siemens SAINT'
_computing_molecular_graphics 'Siemens SHELXTL'
_computing_publication_material 'SHELXTL and local programs'
_computing_structure_refinement 'Siemens SHELXTL'
_computing_structure_solution 'Siemens SHELXTL'
_diffrn_ambient_temperature 160(2)
_diffrn_measurement_device 'Siemens SMART CCD diffractometer'
_diffrn_measurement_method '\w rotation with narrow frames'
_diffrn_radiation_monochromator graphite
_diffrn_radiation_source 'fine-focus sealed tube'
_diffrn_radiation_type MoK\a
_diffrn_radiation_wavelength 0.71073
_diffrn_reflns_av_R_equivalents 0.0357
_diffrn_reflns_av_sigmaI/netI 0.0298
_diffrn_reflns_limit_h_max 11
_diffrn_reflns_limit_h_min -16
_diffrn_reflns_limit_k_max 23
_diffrn_reflns_limit_k_min -21
_diffrn_reflns_limit_l_max 24
_diffrn_reflns_limit_l_min -22
_diffrn_reflns_number 24942
_diffrn_reflns_theta_max 28.46
_diffrn_reflns_theta_min 1.56
_diffrn_standards_number 0
_exptl_absorpt_coefficient_mu 0.622
_exptl_absorpt_correction_T_max 0.806
_exptl_absorpt_correction_T_min 0.650
_exptl_absorpt_correction_type empirical
_exptl_crystal_colour black
_exptl_crystal_density_diffrn 1.330
_exptl_crystal_description block
_exptl_crystal_F_000 1764
_exptl_crystal_size_max 0.76
_exptl_crystal_size_mid 0.62
_exptl_crystal_size_min 0.46
_refine_diff_density_max 0.888
_refine_diff_density_min -0.515
_refine_diff_density_rms 0.096
_refine_ls_extinction_coef 0.0007(4)
_refine_ls_extinction_expression Fc^*^=kFc[1+0.001xFc^2^\l^3^/sin(2\q)]^-1/4^
_refine_ls_extinction_method SHELXL
_refine_ls_goodness_of_fit_all 1.125
_refine_ls_goodness_of_fit_obs 1.123
_refine_ls_matrix_type full
_refine_ls_number_parameters 602
_refine_ls_number_reflns 9396
_refine_ls_number_restraints 310
_refine_ls_restrained_S_all 1.254
_refine_ls_restrained_S_obs 1.256
_refine_ls_R_factor_all 0.0792
_refine_ls_R_factor_obs 0.0671
_refine_ls_shift/esd_max -0.010
_refine_ls_shift/esd_mean 0.000
_refine_ls_structure_factor_coef Fsqd
_refine_ls_weighting_details 'w=1/[\s^2^(Fo^2^)+(0.0963P)^2^+7.2090P] where P=(Fo^2^+2Fc^2^)/3'
_refine_ls_weighting_scheme calc
_refine_ls_wR_factor_all 0.2054
_refine_ls_wR_factor_obs 0.1850
_reflns_number_observed 7965
_reflns_number_total 9411
_reflns_observed_criterion >2sigma(I)
_cod_data_source_file ic000223q_2.cif
_cod_data_source_block compound3
_cod_depositor_comments
;
The following automatic conversions were performed:

'_refine_ls_weighting_scheme' value 'calc
w=1/[\s^2^(Fo^2^)+(0.0963P)^2^+7.2090P] where P=(Fo^2^+2Fc^2^)/3' was
changed to 'calc'. New tag '_refine_ls_weighting_details' was
created. The value of the new tag was set to
'w=1/[\s^2^(Fo^2^)+(0.0963P)^2^+7.2090P] where P=(Fo^2^+2Fc^2^)/3'.

Automatic conversion script
Id: cif_fix_values 3143 2015-03-26 13:38:13Z robertas 
;
_cod_original_cell_volume 4165.70(6)
_cod_database_code 4321432

loop_
_symmetry_equiv_pos_as_xyz
'x, y, z'
'-x+1/2, y+1/2, -z+1/2'
'-x, -y, -z'
'x-1/2, -y-1/2, z-1/2'

loop_
_atom_site_aniso_label
_atom_site_aniso_U_11
_atom_site_aniso_U_22
_atom_site_aniso_U_33
_atom_site_aniso_U_23
_atom_site_aniso_U_13
_atom_site_aniso_U_12
Co 0.0301(3) 0.0313(3) 0.0321(3) -0.0073(2) 0.0015(2) 0.0016(2)
S1 0.0389(5) 0.0429(6) 0.0570(7) -0.0089(5) -0.0097(5) -0.0039(4)
X1 0.039(7) 0.045(7) 0.034(6) -0.016(5) 0.009(5) -0.001(5)
X2 0.036(7) 0.055(8) 0.042(7) -0.024(6) -0.002(5) 0.008(5)
C1 0.034(2) 0.045(2) 0.077(3) -0.019(2) 0.017(2) -0.006(2)
C2 0.078(4) 0.065(4) 0.110(5) -0.047(4) 0.048(4) -0.031(3)
C3 0.128(7) 0.068(4) 0.162(8) -0.056(5) 0.096(6) -0.057(4)
C4 0.106(6) 0.062(4) 0.142(7) -0.026(4) 0.080(5) -0.038(4)
C5 0.066(3) 0.053(3) 0.094(4) -0.014(3) 0.043(3) -0.011(3)
C6 0.036(2) 0.040(2) 0.075(3) -0.011(2) 0.018(2) -0.005(2)
C7 0.036(2) 0.038(2) 0.045(2) -0.001(2) 0.007(2) 0.006(2)
O1 0.0376(14) 0.0353(14) 0.0344(13) -0.0048(11) 0.0044(11) -0.0019(11)
O2 0.060(2) 0.042(2) 0.064(2) -0.0085(15) 0.029(2) 0.0026(15)
S2 0.0405(5) 0.0315(5) 0.0471(6) -0.0066(4) -0.0015(4) 0.0026(4)
C8 0.039(2) 0.041(2) 0.029(2) -0.0068(15) -0.0013(15) 0.010(2)
C9 0.051(2) 0.046(2) 0.036(2) -0.008(2) -0.005(2) 0.015(2)
C10 0.050(3) 0.058(3) 0.042(2) -0.012(2) -0.003(2) 0.023(2)
C11 0.040(2) 0.070(3) 0.038(2) -0.004(2) 0.000(2) 0.016(2)
C12 0.037(2) 0.055(3) 0.035(2) -0.006(2) -0.002(2) 0.007(2)
C13 0.036(2) 0.042(2) 0.033(2) -0.005(2) -0.001(2) 0.007(2)
C14 0.035(2) 0.041(2) 0.042(2) -0.006(2) -0.001(2) 0.002(2)
O3 0.0289(13) 0.0343(14) 0.0434(15) -0.0100(11) -0.0012(11) 0.0005(10)
O4 0.0336(15) 0.049(2) 0.078(2) -0.025(2) -0.0090(15) 0.0004(13)
S3 0.0352(5) 0.0464(6) 0.0389(5) -0.0070(4) 0.0075(4) 0.0071(4)
C15 0.035(2) 0.039(2) 0.034(2) -0.009(2) 0.0077(15) -0.009(2)
C16 0.048(2) 0.046(2) 0.041(2) -0.010(2) 0.016(2) -0.006(2)
C17 0.068(3) 0.064(3) 0.034(2) -0.006(2) 0.014(2) -0.007(2)
C18 0.071(3) 0.065(3) 0.034(2) 0.001(2) -0.001(2) 0.001(3)
C19 0.046(2) 0.051(3) 0.039(2) -0.002(2) 0.001(2) 0.000(2)
C20 0.034(2) 0.036(2) 0.032(2) -0.0050(15) 0.0023(14) -0.007(2)
C21 0.030(2) 0.036(2) 0.033(2) -0.0062(15) 0.0021(14) -0.0022(14)
O5 0.0356(13) 0.0351(14) 0.0304(12) -0.0052(10) 0.0037(10) 0.0041(11)
O6 0.059(2) 0.049(2) 0.0382(15) -0.0061(13) -0.0023(13) 0.0206(15)
Na 0.0377(8) 0.0365(8) 0.0342(7) -0.0083(6) 0.0015(6) 0.0033(6)
O7 0.052(2) 0.0381(15) 0.0355(14) -0.0034(12) 0.0083(12) 0.0071(13)
O8 0.053(2) 0.139(5) 0.095(3) -0.068(3) -0.016(2) 0.016(3)
N1 0.032(2) 0.037(2) 0.054(2) 0.000(2) 0.0016(15) -0.0073(14)
C22 0.053(3) 0.046(3) 0.096(5) 0.016(3) -0.014(3) -0.001(3)
C23 0.052(3) 0.067(4) 0.181(9) 0.013(5) -0.028(4) 0.014(3)
C24 0.052(3) 0.044(3) 0.070(4) -0.010(3) -0.008(3) -0.007(2)
C25 0.079(4) 0.105(5) 0.075(4) -0.043(4) -0.023(3) 0.011(4)
C26 0.057(3) 0.063(4) 0.065(4) 0.000(3) 0.025(3) -0.007(3)
C27 0.106(6) 0.092(5) 0.077(4) -0.040(4) 0.003(4) 0.014(4)
C28 0.038(2) 0.050(3) 0.049(3) 0.004(2) 0.001(2) -0.010(2)
C29 0.047(3) 0.074(4) 0.062(3) 0.018(3) -0.002(2) 0.014(2)
C22X 0.013(12) 0.027(14) 0.046(17) 0.002(12) -0.007(11) -0.015(10)
C24X 0.029(15) 0.051(20) 0.021(13) 0.014(13) 0.004(11) 0.012(14)
C26X 0.043(20) 0.034(19) 0.081(30) -0.032(20) -0.018(19) -0.012(15)
C28X 0.053(21) 0.033(17) 0.030(16) 0.016(13) 0.029(14) 0.011(14)
N2 0.045(2) 0.074(3) 0.070(3) -0.025(2) 0.013(2) -0.001(2)
C30 0.044(4) 0.056(5) 0.071(5) 0.003(4) -0.009(4) 0.017(3)
C31 0.049(3) 0.102(5) 0.104(5) 0.003(4) 0.021(3) 0.000(3)
C32 0.062(5) 0.048(4) 0.038(3) -0.002(3) -0.006(3) 0.008(3)
C33 0.098(7) 0.043(4) 0.060(5) 0.002(4) 0.004(5) 0.005(4)
C34 0.069(5) 0.058(5) 0.041(4) 0.011(3) 0.009(4) 0.015(4)
C35 0.059(4) 0.090(5) 0.085(4) 0.016(4) 0.027(3) 0.007(3)
C36 0.054(4) 0.055(4) 0.050(4) 0.016(3) 0.001(3) 0.028(4)
C37 0.096(5) 0.064(4) 0.124(7) 0.000(4) 0.000(5) 0.018(4)
C30X 0.054(10) 0.239(31) 0.040(8) 0.033(12) 0.013(7) 0.015(14)
C32X 0.043(6) 0.030(5) 0.063(8) -0.006(5) 0.002(5) -0.004(5)
C33X 0.044(9) 0.057(11) 0.325(43) -0.085(18) 0.026(15) -0.009(8)
C34X 0.025(6) 0.135(17) 0.068(10) -0.015(10) -0.004(6) -0.002(8)
C36X 0.041(7) 0.034(6) 0.099(12) -0.009(7) -0.014(7) 0.007(5)
O9 0.071(8) 0.163(21) 0.125(11) 0.033(11) -0.007(7) 0.012(10)
O10 0.056(6) 0.100(10) 0.188(15) -0.065(10) 0.028(7) -0.019(6)
O11 0.086(8) 0.082(10) 0.280(21) -0.092(11) 0.088(11) -0.029(7)

loop_
_atom_site_label
_atom_site_type_symbol
_atom_site_fract_x
_atom_site_fract_y
_atom_site_fract_z
_atom_site_U_iso_or_equiv
_atom_site_thermal_displace_type
_atom_site_occupancy
_atom_site_calc_flag
_atom_site_refinement_flags
_atom_site_disorder_group
Co Co 0.61976(4) 0.29453(3) 0.38656(3) 0.0312(2) Uani 1 d . .
S1 S 0.47851(9) 0.23590(6) 0.33555(6) 0.0466(3) Uani 1 d DU .
X1 O 0.4827(11) 0.1904(7) 0.2848(6) 0.039(4) Uani 0.223(8) d PDU .
X2 O 0.3781(11) 0.2853(8) 0.3412(7) 0.044(4) Uani 0.223(8) d PDU .
C1 C 0.4246(4) 0.1800(3) 0.4008(3) 0.0514(12) Uani 1 d . .
C2 C 0.3777(6) 0.1122(4) 0.3795(4) 0.083(2) Uani 1 d . .
H2 H 0.3813(6) 0.0974(4) 0.3320(4) 0.100 Uiso 1 calc R .
C3 C 0.3262(7) 0.0660(4) 0.4257(5) 0.117(4) Uani 1 d . .
H3 H 0.2932(7) 0.0207(4) 0.4097(5) 0.140 Uiso 1 calc R .
C4 C 0.3232(7) 0.0862(4) 0.4947(5) 0.101(3) Uani 1 d . .
H4 H 0.2905(7) 0.0537(4) 0.5271(5) 0.121 Uiso 1 calc R .
C5 C 0.3674(5) 0.1534(3) 0.5175(4) 0.070(2) Uani 1 d . .
H5 H 0.3636(5) 0.1674(3) 0.5653(4) 0.084 Uiso 1 calc R .
C6 C 0.4175(4) 0.2008(3) 0.4710(3) 0.0500(11) Uani 1 d . .
C7 C 0.4577(3) 0.2744(2) 0.4997(2) 0.0394(9) Uani 1 d . .
O1 O 0.5361(2) 0.3079(2) 0.47221(14) 0.0357(6) Uani 1 d . .
O2 O 0.4123(3) 0.3000(2) 0.5522(2) 0.0545(9) Uani 1 d . .
S2 S 0.69477(9) 0.18719(6) 0.42083(6) 0.0398(2) Uani 1 d . .
C8 C 0.8381(3) 0.2010(2) 0.4205(2) 0.0367(8) Uani 1 d . .
C9 C 0.9016(4) 0.1368(3) 0.4089(2) 0.0444(10) Uani 1 d . .
H9 H 0.8660(4) 0.0901(3) 0.4021(2) 0.053 Uiso 1 calc R .
C10 C 1.0150(4) 0.1407(3) 0.4075(2) 0.0503(11) Uani 1 d . .
H10 H 1.0562(4) 0.0968(3) 0.3993(2) 0.060 Uiso 1 calc R .
C11 C 1.0691(4) 0.2081(3) 0.4178(2) 0.0494(11) Uani 1 d . .
H11 H 1.1469(4) 0.2109(3) 0.4157(2) 0.059 Uiso 1 calc R .
C12 C 1.0079(4) 0.2716(3) 0.4313(2) 0.0424(9) Uani 1 d . .
H12 H 1.0447(4) 0.3177(3) 0.4395(2) 0.051 Uiso 1 calc R .
C13 C 0.8923(3) 0.2688(2) 0.4331(2) 0.0373(8) Uani 1 d . .
C14 C 0.8368(3) 0.3398(2) 0.4538(2) 0.0392(9) Uani 1 d . .
O3 O 0.7341(2) 0.35034(15) 0.43913(15) 0.0356(6) Uani 1 d . .
O4 O 0.8924(3) 0.3872(2) 0.4873(2) 0.0539(9) Uani 1 d . .
S3 S 0.71081(8) 0.29311(6) 0.28990(5) 0.0400(3) Uani 1 d . .
C15 C 0.6333(3) 0.3424(2) 0.2262(2) 0.0360(8) Uani 1 d . .
C16 C 0.6587(4) 0.3267(3) 0.1564(2) 0.0445(10) Uani 1 d . .
H16 H 0.7133(4) 0.2903(3) 0.1479(2) 0.053 Uiso 1 calc R .
C17 C 0.6070(5) 0.3623(3) 0.1001(2) 0.0548(12) Uani 1 d . .
H17 H 0.6258(5) 0.3500(3) 0.0538(2) 0.066 Uiso 1 calc R .
C18 C 0.5268(5) 0.4166(3) 0.1111(2) 0.0565(12) Uani 1 d . .
H18 H 0.4901(5) 0.4411(3) 0.0726(2) 0.068 Uiso 1 calc R .
C19 C 0.5024(4) 0.4337(3) 0.1786(2) 0.0454(10) Uani 1 d . .
H19 H 0.4493(4) 0.4713(3) 0.1864(2) 0.054 Uiso 1 calc R .
C20 C 0.5534(3) 0.3974(2) 0.2366(2) 0.0340(8) Uani 1 d . .
C21 C 0.5239(3) 0.4254(2) 0.3073(2) 0.0329(8) Uani 1 d . .
O5 O 0.5586(2) 0.39325(15) 0.36324(13) 0.0336(6) Uani 1 d . .
O6 O 0.4677(3) 0.4837(2) 0.3098(2) 0.0489(8) Uani 1 d . .
Na Na 0.59925(13) 0.43548(9) 0.47966(8) 0.0361(3) Uani 1 d . .
O7 O 0.5339(3) 0.5515(2) 0.43464(15) 0.0415(7) Uani 1 d . .
O8 O 0.7433(4) 0.4664(3) 0.5564(3) 0.097(2) Uani 1 d . .
N1 N 0.8471(3) 0.5535(2) 0.3093(2) 0.0411(8) Uani 1 d D .
C22 C 0.8917(5) 0.4851(3) 0.3465(4) 0.066(2) Uani 0.885(7) d PD 1
C23 C 1.0183(5) 0.4834(4) 0.3536(5) 0.101(3) Uani 1 d D .
C24 C 0.8851(5) 0.6250(3) 0.3449(3) 0.0556(15) Uani 0.885(7) d PD 1
C25 C 0.8490(6) 0.6285(5) 0.4219(4) 0.087(2) Uani 1 d D .
C26 C 0.8867(5) 0.5612(4) 0.2329(3) 0.061(2) Uani 0.885(7) d PD 1
C27 C 0.8546(7) 0.4931(5) 0.1873(4) 0.092(2) Uani 1 d D .
C28 C 0.7223(4) 0.5460(3) 0.3055(3) 0.0457(12) Uani 0.885(7) d PD 1
C29 C 0.6627(4) 0.6153(3) 0.2772(3) 0.0612(14) Uani 1 d D .
C22X C 0.9739(15) 0.5551(13) 0.3185(16) 0.029(7) Uani 0.115(7) d PD 2
C24X C 0.8141(24) 0.5486(13) 0.3902(10) 0.034(8) Uani 0.115(7) d PD 2
C26X C 0.8135(30) 0.4858(16) 0.2644(13) 0.054(12) Uani 0.115(7) d PD 2
C28X C 0.7923(17) 0.6249(14) 0.2815(16) 0.038(9) Uani 0.115(7) d PD 2
N2 N 0.6819(3) 0.2334(3) 0.6793(2) 0.0626(12) Uani 1 d D .
C30 C 0.8030(6) 0.2284(5) 0.6799(5) 0.057(2) Uani 0.634(7) d PD 1
C31 C 0.8647(5) 0.2542(5) 0.6220(4) 0.085(2) Uani 1 d D .
C32 C 0.6285(7) 0.2015(4) 0.6081(4) 0.049(2) Uani 0.634(7) d PD 1
C33 C 0.6532(9) 0.1183(4) 0.6016(5) 0.067(3) Uani 0.634(7) d PD 1
C34 C 0.6331(7) 0.2030(5) 0.7397(4) 0.056(2) Uani 0.634(7) d PD 1
C35 C 0.5036(5) 0.2067(4) 0.7405(4) 0.078(2) Uani 1 d D .
C36 C 0.6488(7) 0.3220(4) 0.6679(4) 0.053(2) Uani 0.634(7) d PD 1
C37 C 0.6863(7) 0.3688(4) 0.7262(5) 0.095(2) Uani 1 d D .
C30X C 0.7480(12) 0.2222(16) 0.6191(8) 0.111(10) Uani 0.366(7) d PD 2
C32X C 0.7335(10) 0.1599(6) 0.7338(7) 0.045(3) Uani 0.366(7) d PD 2
C33X C 0.7232(14) 0.0859(8) 0.6977(17) 0.141(15) Uani 0.366(7) d PD 2
C34X C 0.5653(10) 0.2085(12) 0.6721(8) 0.076(6) Uani 0.366(7) d PD 2
C36X C 0.7070(11) 0.2888(6) 0.7385(9) 0.058(4) Uani 0.366(7) d PD 2
O9 O 0.7207(13) 0.6430(19) 0.6053(9) 0.120(9) Uani 0.49(4) d PU .
O10 O 0.7488(9) 0.5379(8) 0.7026(9) 0.114(7) Uani 0.45(2) d PU .
O11 O 0.7119(12) 0.5990(12) 0.6163(17) 0.147(9) Uani 0.53(4) d PU .

loop_
_atom_type_symbol
_atom_type_description
_atom_type_scat_dispersion_real
_atom_type_scat_dispersion_imag
_atom_type_scat_source
C C 0.0033 0.0016 'International Tables Vol C Tables 4.2.6.8 and 6.1.1.4'
H H 0.0000 0.0000 'International Tables Vol C Tables 4.2.6.8 and 6.1.1.4'
N N 0.0061 0.0033 'International Tables Vol C Tables 4.2.6.8 and 6.1.1.4'
O O 0.0106 0.0060 'International Tables Vol C Tables 4.2.6.8 and 6.1.1.4'
Na Na 0.0362 0.0249 'International Tables Vol C Tables 4.2.6.8 and 6.1.1.4'
S S 0.1246 0.1234 'International Tables Vol C Tables 4.2.6.8 and 6.1.1.4'
Co Co 0.3494 0.9721 'International Tables Vol C Tables 4.2.6.8 and 6.1.1.4'

loop_
_geom_angle_atom_site_label_1
_geom_angle_atom_site_label_2
_geom_angle_atom_site_label_3
_geom_angle
_geom_angle_site_symmetry_1
_geom_angle_site_symmetry_3
_geom_angle_publ_flag
O3 Co O5 84.73(11) . . ?
O3 Co O1 83.89(11) . . ?
O5 Co O1 82.79(11) . . ?
O3 Co S3 93.66(9) . . ?
O5 Co S3 91.15(8) . . ?
O1 Co S3 173.63(9) . . ?
O3 Co S1 173.85(9) . . ?
O5 Co S1 92.87(9) . . ?
O1 Co S1 90.20(9) . . ?
S3 Co S1 92.05(5) . . ?
O3 Co S2 91.10(9) . . ?
O5 Co S2 175.32(8) . . ?
O1 Co S2 94.67(9) . . ?
S3 Co S2 91.24(4) . . ?
S1 Co S2 91.07(4) . . ?
X1 S1 X2 119.4(8) . . ?
X1 S1 C1 101.9(6) . . ?
X2 S1 C1 87.3(6) . . ?
X1 S1 Co 125.9(6) . . ?
X2 S1 Co 107.7(5) . . ?
C1 S1 Co 105.6(2) . . ?
C2 C1 C6 118.0(5) . . ?
C2 C1 S1 116.9(5) . . ?
C6 C1 S1 124.9(4) . . ?
C3 C2 C1 121.8(6) . . ?
C4 C3 C2 119.4(6) . . ?
C3 C4 C5 120.4(6) . . ?
C4 C5 C6 120.5(6) . . ?
C5 C6 C1 119.9(5) . . ?
C5 C6 C7 116.6(5) . . ?
C1 C6 C7 123.5(4) . . ?
O2 C7 O1 121.8(4) . . ?
O2 C7 C6 117.8(4) . . ?
O1 C7 C6 120.4(4) . . ?
C7 O1 Co 135.5(3) . . ?
C7 O1 Na 132.2(3) . . ?
Co O1 Na 89.40(11) . . ?
C8 S2 Co 105.70(14) . . ?
C13 C8 C9 118.6(4) . . ?
C13 C8 S2 125.5(3) . . ?
C9 C8 S2 115.8(3) . . ?
C10 C9 C8 121.1(5) . . ?
C9 C10 C11 120.6(4) . . ?
C10 C11 C12 119.0(4) . . ?
C11 C12 C13 121.2(4) . . ?
C8 C13 C12 119.4(4) . . ?
C8 C13 C14 124.6(4) . . ?
C12 C13 C14 115.9(4) . . ?
O4 C14 O3 120.9(4) . . ?
O4 C14 C13 118.2(4) . . ?
O3 C14 C13 120.9(4) . . ?
C14 O3 Co 134.5(3) . . ?
C14 O3 Na 134.3(2) . . ?
Co O3 Na 90.62(11) . . ?
C15 S3 Co 107.68(13) . . ?
C20 C15 C16 117.3(4) . . ?
C20 C15 S3 127.6(3) . . ?
C16 C15 S3 115.0(3) . . ?
C17 C16 C15 122.2(4) . . ?
C16 C17 C18 120.1(4) . . ?
C19 C18 C17 118.6(5) . . ?
C18 C19 C20 122.1(5) . . ?
C15 C20 C19 119.7(4) . . ?
C15 C20 C21 124.0(4) . . ?
C19 C20 C21 116.1(4) . . ?
O6 C21 O5 120.5(3) . . ?
O6 C21 C20 117.9(4) . . ?
O5 C21 C20 121.5(3) . . ?
C21 O5 Co 135.1(2) . . ?
C21 O5 Na 133.6(2) . . ?
Co O5 Na 90.83(11) . . ?
O8 Na O7 93.4(2) . 3_666 ?
O8 Na O7 104.6(2) . . ?
O7 Na O7 86.32(11) 3_666 . ?
O8 Na O5 142.4(2) . . ?
O7 Na O5 123.99(12) 3_666 . ?
O7 Na O5 83.58(11) . . ?
O8 Na O3 81.19(13) . . ?
O7 Na O3 141.93(12) 3_666 . ?
O7 Na O3 131.60(12) . . ?
O5 Na O3 67.08(10) . . ?
O8 Na O1 119.8(2) . . ?
O7 Na O1 84.74(11) 3_666 . ?
O7 Na O1 135.07(12) . . ?
O5 Na O1 65.92(10) . . ?
O3 Na O1 66.31(10) . . ?
Na O7 Na 93.68(11) 3_666 . ?
C22 N1 C24 112.5(4) . . ?
C22 N1 C28 106.7(4) . . ?
C24 N1 C28 112.3(4) . . ?
C28X N1 C26X 111.6(19) . . ?
C28X N1 C22X 116.2(12) . . ?
C26X N1 C22X 108.5(18) . . ?
C22 N1 C26 113.1(5) . . ?
C24 N1 C26 104.1(4) . . ?
C28 N1 C26 108.2(4) . . ?
C28X N1 C24X 104.8(15) . . ?
C26X N1 C24X 114.9(13) . . ?
C22X N1 C24X 100.6(16) . . ?
N1 C22 C23 113.2(5) . . ?
N1 C24 C25 111.4(5) . . ?
C27 C26 N1 112.2(5) . . ?
N1 C28 C29 113.7(4) . . ?
C23 C22X N1 111.3(13) . . ?
C25 C24X N1 103.8(13) . . ?
N1 C26X C27 111.6(16) . . ?
N1 C28X C29 110.1(14) . . ?
C34 N2 C30 114.9(6) . . ?
C30X N2 C34X 116.7(10) . . ?
C30X N2 C36X 125.4(11) . . ?
C34X N2 C36X 114.9(9) . . ?
C34 N2 C32 112.7(6) . . ?
C30 N2 C32 110.7(5) . . ?
C34 N2 C36 111.4(5) . . ?
C30 N2 C36 107.3(5) . . ?
C32 N2 C36 98.4(5) . . ?
C30X N2 C32X 99.7(11) . . ?
C34X N2 C32X 98.1(9) . . ?
C36X N2 C32X 89.7(7) . . ?
C31 C30 N2 121.9(6) . . ?
C33 C32 N2 110.4(6) . . ?
N2 C34 C35 116.4(6) . . ?
C37 C36 N2 112.9(5) . . ?
N2 C30X C31 118.0(14) . . ?
C33X C32X N2 111.6(13) . . ?
N2 C34X C35 115.4(10) . . ?
C37 C36X N2 119.3(11) . . ?

loop_
_geom_bond_atom_site_label_1
_geom_bond_atom_site_label_2
_geom_bond_distance
_geom_bond_site_symmetry_2
_geom_bond_publ_flag
Co O3 1.953(3) . ?
Co O5 1.963(3) . ?
Co O1 1.982(3) . ?
Co S3 2.1982(11) . ?
Co S1 2.2033(11) . ?
Co S2 2.2160(11) . ?
S1 X1 1.271(11) . ?
S1 X2 1.516(12) . ?
S1 C1 1.750(6) . ?
C1 C2 1.396(7) . ?
C1 C6 1.400(7) . ?
C2 C3 1.381(10) . ?
C3 C4 1.370(12) . ?
C4 C5 1.383(9) . ?
C5 C6 1.390(7) . ?
C6 C7 1.501(6) . ?
C7 O2 1.254(5) . ?
C7 O1 1.264(5) . ?
O1 Na 2.414(3) . ?
S2 C8 1.761(4) . ?
C8 C13 1.398(6) . ?
C8 C9 1.410(6) . ?
C9 C10 1.383(7) . ?
C10 C11 1.385(8) . ?
C11 C12 1.391(6) . ?
C12 C13 1.410(6) . ?
C13 C14 1.503(6) . ?
C14 O4 1.245(5) . ?
C14 O3 1.282(5) . ?
O3 Na 2.396(3) . ?
S3 C15 1.746(4) . ?
C15 C20 1.405(6) . ?
C15 C16 1.412(5) . ?
C16 C17 1.377(7) . ?
C17 C18 1.401(8) . ?
C18 C19 1.373(6) . ?
C19 C20 1.405(6) . ?
C20 C21 1.500(5) . ?
C21 O6 1.252(5) . ?
C21 O5 1.270(5) . ?
O5 Na 2.381(3) . ?
Na O8 2.300(4) . ?
Na O7 2.368(3) 3_666 ?
Na O7 2.374(3) . ?
O7 Na 2.368(3) 3_666 ?
N1 C22 1.507(7) . ?
N1 C24 1.513(6) . ?
N1 C28 1.524(6) . ?
N1 C28X 1.53(2) . ?
N1 C26X 1.53(2) . ?
N1 C22X 1.54(2) . ?
N1 C26 1.566(7) . ?
N1 C24X 1.62(2) . ?
C22 C23 1.541(8) . ?
C23 C22X 1.54(2) . ?
C24 C25 1.559(9) . ?
C25 C24X 1.61(2) . ?
C26 C27 1.540(9) . ?
C27 C26X 1.58(2) . ?
C28 C29 1.525(7) . ?
C29 C28X 1.58(2) . ?
N2 C34 1.430(9) . ?
N2 C30X 1.447(14) . ?
N2 C30 1.476(8) . ?
N2 C34X 1.487(12) . ?
N2 C36X 1.526(13) . ?
N2 C32 1.587(8) . ?
N2 C36 1.651(8) . ?
N2 C32X 1.776(12) . ?
C30 C31 1.442(11) . ?
C31 C30X 1.53(2) . ?
C32 C33 1.527(10) . ?
C34 C35 1.578(10) . ?
C35 C34X 1.538(15) . ?
C36 C37 1.453(11) . ?
C37 C36X 1.473(12) . ?
C32X C33X 1.50(2) . ?
